data_7719702
loop_
_publ_author_name
'Rayasingh, Amlan Ranjan'
'Manivannan, Vadivelu'

_publ_section_title
;
 Group 10 complexes of benzothiazolehydrazone- and
 imidazo[1,5-<i>a</i>]pyridine-based ligands: structural artistry,
 biophysical study, and catalytic activity.
;
_journal_issue 45
_journal_name_full 'Dalton transactions (Cambridge, England : 2003)'
_journal_page_first 16939
_journal_page_last 16954
_journal_paper_doi 10.1039/d5dt02077h
_journal_volume 54
_journal_year 2025
_chemical_formula_moiety 'C26 H20 N3 P S'
_chemical_formula_sum 'C26 H20 N3 P S'
_chemical_formula_weight 437.48
_chemical_name_systematic 0151-2
_space_group_crystal_system monoclinic
_space_group_IT_number 14
_space_group_name_Hall '-P 2yn'
_space_group_name_H-M_alt 'P 1 21/n 1'
_atom_sites_solution_hydrogens geom
_atom_sites_solution_primary dual
_audit_creation_date 2025-04-26
_audit_creation_method
;
Olex2 1.5
(compiled 2021.12.09 svn.r5202d8cf for OlexSys, GUI svn.r6439)
;
_audit_update_record
;
2025-05-22 deposited with the CCDC.	2025-10-17 downloaded from the CCDC.
;
_cell_angle_alpha 90
_cell_angle_beta 100.052(2)
_cell_angle_gamma 90
_cell_formula_units_Z 4
_cell_length_a 8.7013(6)
_cell_length_b 11.4009(8)
_cell_length_c 22.8138(16)
_cell_measurement_reflns_used 9991
_cell_measurement_temperature 295.00
_cell_measurement_theta_max 27.48
_cell_measurement_theta_min 2.39
_cell_volume 2228.4(3)
_computing_cell_refinement 'SAINT V8.40B (?, 2016)'
_computing_data_reduction 'SAINT V8.40B (?, 2016)'
_computing_molecular_graphics 'Olex2 1.5 (Dolomanov et al., 2009)'
_computing_publication_material 'Olex2 1.5 (Dolomanov et al., 2009)'
_computing_structure_refinement 'XL  (Sheldrick, 2008)'
_computing_structure_solution 'SHELXT 2018/2 (Sheldrick, 2018)'
_diffrn_ambient_temperature 295.00
_diffrn_detector 'CCD area detector'
_diffrn_detector_area_resol_mean 7.9
_diffrn_detector_type 'Bruker SMART CCD 1K area detector'
_diffrn_measured_fraction_theta_full 0.999
_diffrn_measured_fraction_theta_max 0.998
_diffrn_measurement_device 'three-circle diffractometer'
_diffrn_measurement_device_type 'Bruker SMART CCD 1K area detector'
_diffrn_measurement_method '\w scans'
_diffrn_radiation_monochromator graphite
_diffrn_radiation_probe x-ray
_diffrn_radiation_type MoK\a
_diffrn_radiation_wavelength 0.71073
_diffrn_reflns_av_R_equivalents 0.0427
_diffrn_reflns_av_unetI/netI 0.0270
_diffrn_reflns_Laue_measured_fraction_full 0.999
_diffrn_reflns_Laue_measured_fraction_max 0.998
_diffrn_reflns_limit_h_max 11
_diffrn_reflns_limit_h_min -11
_diffrn_reflns_limit_k_max 14
_diffrn_reflns_limit_k_min -14
_diffrn_reflns_limit_l_max 29
_diffrn_reflns_limit_l_min -29
_diffrn_reflns_number 56174
_diffrn_reflns_point_group_measured_fraction_full 0.999
_diffrn_reflns_point_group_measured_fraction_max 0.998
_diffrn_reflns_theta_full 25.242
_diffrn_reflns_theta_max 27.517
_diffrn_reflns_theta_min 1.813
_diffrn_source 'sealed X-ray tube'
_diffrn_source_current 1.4
_diffrn_source_power 0.07
_diffrn_source_target Mo
_diffrn_source_voltage 50.0
_diffrn_standards_number 0
_exptl_absorpt_coefficient_mu 0.236
_exptl_absorpt_correction_T_max 0.7456
_exptl_absorpt_correction_T_min 0.6695
_exptl_absorpt_correction_type multi-scan
_exptl_absorpt_process_details
;
SADABS-2016/2 (Bruker,2016/2) was used for absorption correction.
wR2(int) was 0.1124 before and 0.0623 after correction.
The Ratio of minimum to maximum transmission is 0.8979.
The \l/2 correction factor is Not present.
;
_exptl_crystal_colour 'clear light yellow'
_exptl_crystal_colour_lustre clear
_exptl_crystal_colour_modifier light
_exptl_crystal_colour_primary yellow
_exptl_crystal_density_diffrn 1.304
_exptl_crystal_description block
_exptl_crystal_F_000 912
_exptl_crystal_size_max 0.15
_exptl_crystal_size_mid 0.12
_exptl_crystal_size_min 0.08
_refine_diff_density_max 0.381
_refine_diff_density_min -0.387
_refine_diff_density_rms 0.049
_refine_ls_extinction_method none
_refine_ls_goodness_of_fit_ref 1.085
_refine_ls_hydrogen_treatment constr
_refine_ls_matrix_type full
_refine_ls_number_parameters 280
_refine_ls_number_reflns 5112
_refine_ls_number_restraints 0
_refine_ls_restrained_S_all 1.085
_refine_ls_R_factor_all 0.0886
_refine_ls_R_factor_gt 0.0588
_refine_ls_shift/su_max 0.000
_refine_ls_shift/su_mean 0.000
_refine_ls_structure_factor_coef Fsqd
_refine_ls_weighting_details 'w=1/[\s^2^(Fo^2^)+(0.0391P)^2^+2.3062P] where P=(Fo^2^+2Fc^2^)/3'
_refine_ls_weighting_scheme calc
_refine_ls_wR_factor_gt 0.1270
_refine_ls_wR_factor_ref 0.1460
_reflns_Friedel_coverage 0.000
_reflns_number_gt 3763
_reflns_number_total 5112
_reflns_threshold_expression 'I > 2\s(I)'
_cod_data_source_file d5dt02077h2.cif
_cod_data_source_block L1H
_cod_depositor_comments 'Adding full bibliography for 7719702--7719718.cif.'
_cod_database_code 7719702
_shelx_shelxl_version_number 2019/1
_shelx_space_group_comment
;
The symmetry employed for this shelxl refinement is uniquely defined
by the following loop, which should always be used as a source of
symmetry information in preference to the above space-group names.
They are only intended as comments.
;
_shelx_estimated_absorpt_t_max 0.981
_shelx_estimated_absorpt_t_min 0.966
_olex2_refinement_description
;
1. Fixed Uiso
 At 1.2 times of:
  All C(H) groups, All N(H) groups
2.a Aromatic/amide H refined with riding coordinates:
 N2(H2), C1(H1), C3(H3), C4(H4), C5(H5), C8(H8), C10(H10), C11(H11), C12(H12),
 C13(H13), C16(H16), C17(H17), C18(H18), C19(H19), C20(H20), C22(H22), C23(H23),
  C24(H24), C25(H25), C27(H27)
;
_olex2_submission_special_instructions 'No special instructions were received'

loop_
_space_group_symop_operation_xyz
'x, y, z'
'-x+1/2, y+1/2, -z+1/2'
'-x, -y, -z'
'x-1/2, -y-1/2, z-1/2'

loop_
_atom_site_label
_atom_site_type_symbol
_atom_site_fract_x
_atom_site_fract_y
_atom_site_fract_z
_atom_site_U_iso_or_equiv
_atom_site_adp_type
_atom_site_occupancy
_atom_site_site_symmetry_order
_atom_site_calc_flag
_atom_site_refinement_flags_posn
_atom_site_refinement_flags_adp
_atom_site_refinement_flags_occupancy
_atom_site_disorder_assembly
_atom_site_disorder_group
S1 S 0.72186(9) 0.43306(7) 0.37193(3) 0.0562(2) Uani 1 1 d . . . . .
P1 P 0.04318(9) 0.11140(7) 0.37735(3) 0.0498(2) Uani 1 1 d . . . . .
N1 N 0.4299(3) 0.3478(2) 0.37686(9) 0.0496(5) Uani 1 1 d . . . . .
N2 N 0.4725(3) 0.4169(2) 0.42628(10) 0.0513(6) Uani 1 1 d . . . . .
H2 H 0.416712 0.425936 0.453558 0.062 Uiso 1 1 calc R U . . .
N3 N 0.6734(3) 0.5444(2) 0.46612(10) 0.0495(5) Uani 1 1 d . . . . .
C7 C 0.8667(3) 0.5273(2) 0.40704(11) 0.0492(6) Uani 1 1 d . . . . .
C1 C 1.0126(4) 0.5494(3) 0.39220(13) 0.0596(8) Uani 1 1 d . . . . .
H1 H 1.042709 0.513802 0.359308 0.071 Uiso 1 1 calc R U . . .
C3 C 1.1107(4) 0.6252(3) 0.42754(14) 0.0649(9) Uani 1 1 d . . . . .
H3 H 1.209372 0.640222 0.418879 0.078 Uiso 1 1 calc R U . . .
C4 C 1.0649(4) 0.6792(3) 0.47558(14) 0.0648(9) Uani 1 1 d . . . . .
H4 H 1.132968 0.730686 0.498697 0.078 Uiso 1 1 calc R U . . .
C5 C 0.9194(4) 0.6585(3) 0.49021(13) 0.0570(7) Uani 1 1 d . . . . .
H5 H 0.888517 0.696545 0.522277 0.068 Uiso 1 1 calc R U . . .
C6 C 0.8213(3) 0.5797(2) 0.45600(12) 0.0483(6) Uani 1 1 d . . . . .
C2 C 0.6106(3) 0.4685(2) 0.42712(11) 0.0470(6) Uani 1 1 d . . . . .
C8 C 0.3014(3) 0.2938(2) 0.37023(11) 0.0471(6) Uani 1 1 d . . . . .
H8 H 0.241008 0.295689 0.400063 0.056 Uiso 1 1 calc R U . . .
C9 C 0.2481(3) 0.2283(2) 0.31526(10) 0.0412(6) Uani 1 1 d . . . . .
C10 C 0.3155(3) 0.2534(2) 0.26538(11) 0.0503(7) Uani 1 1 d . . . . .
H10 H 0.393712 0.309809 0.268110 0.060 Uiso 1 1 calc R U . . .
C11 C 0.2680(4) 0.1961(3) 0.21250(12) 0.0552(7) Uani 1 1 d . . . . .
H11 H 0.314040 0.213454 0.179679 0.066 Uiso 1 1 calc R U . . .
C12 C 0.1525(4) 0.1132(3) 0.20813(12) 0.0578(7) Uani 1 1 d . . . . .
H12 H 0.120000 0.074435 0.172230 0.069 Uiso 1 1 calc R U . . .
C13 C 0.0848(4) 0.0871(2) 0.25658(12) 0.0537(7) Uani 1 1 d . . . . .
H13 H 0.006476 0.030688 0.252945 0.064 Uiso 1 1 calc R U . . .
C14 C 0.1308(3) 0.1434(2) 0.31123(11) 0.0428(6) Uani 1 1 d . . . . .
C15 C -0.1168(3) 0.0140(2) 0.34586(12) 0.0490(6) Uani 1 1 d . . . . .
C16 C -0.2546(4) 0.0669(3) 0.31763(14) 0.0635(8) Uani 1 1 d . . . . .
H16 H -0.261424 0.148241 0.316226 0.076 Uiso 1 1 calc R U . . .
C17 C -0.3804(4) 0.0006(4) 0.29185(16) 0.0770(10) Uani 1 1 d . . . . .
H17 H -0.471290 0.037224 0.273128 0.092 Uiso 1 1 calc R U . . .
C18 C -0.3720(4) -0.1190(4) 0.29369(17) 0.0779(10) Uani 1 1 d . . . . .
H18 H -0.456377 -0.163758 0.275539 0.093 Uiso 1 1 calc R U . . .
C19 C -0.2401(4) -0.1725(3) 0.32211(18) 0.0790(10) Uani 1 1 d . . . . .
H19 H -0.235494 -0.253908 0.323964 0.095 Uiso 1 1 calc R U . . .
C20 C -0.1127(4) -0.1068(3) 0.34828(15) 0.0624(8) Uani 1 1 d . . . . .
H20 H -0.023356 -0.144566 0.367693 0.075 Uiso 1 1 calc R U . . .
C21 C 0.1890(3) 0.0128(3) 0.41855(12) 0.0515(7) Uani 1 1 d . . . . .
C22 C 0.1997(4) 0.0076(3) 0.48026(13) 0.0652(9) Uani 1 1 d . . . . .
H22 H 0.133860 0.053622 0.498731 0.078 Uiso 1 1 calc R U . . .
C23 C 0.3067(5) -0.0651(4) 0.51410(15) 0.0809(12) Uani 1 1 d . . . . .
H23 H 0.312764 -0.067416 0.555188 0.097 Uiso 1 1 calc R U . . .
C24 C 0.4035(4) -0.1334(4) 0.48799(18) 0.0810(12) Uani 1 1 d . . . . .
H24 H 0.473709 -0.183555 0.511062 0.097 Uiso 1 1 calc R U . . .
C25 C 0.3974(4) -0.1283(3) 0.42700(16) 0.0724(9) Uani 1 1 d . . . . .
H25 H 0.464883 -0.173865 0.409106 0.087 Uiso 1 1 calc R U . . .
C27 C 0.2913(4) -0.0557(3) 0.39297(13) 0.0593(8) Uani 1 1 d . . . . .
H27 H 0.288067 -0.052518 0.352041 0.071 Uiso 1 1 calc R U . . .

loop_
_atom_site_aniso_label
_atom_site_aniso_U_11
_atom_site_aniso_U_22
_atom_site_aniso_U_33
_atom_site_aniso_U_23
_atom_site_aniso_U_13
_atom_site_aniso_U_12
S1 0.0600(5) 0.0640(5) 0.0456(4) -0.0101(3) 0.0122(3) -0.0109(4)
P1 0.0550(4) 0.0492(4) 0.0465(4) -0.0077(3) 0.0125(3) -0.0140(3)
N1 0.0569(14) 0.0481(13) 0.0415(12) -0.0055(10) 0.0027(10) -0.0097(11)
N2 0.0537(14) 0.0579(14) 0.0433(12) -0.0102(10) 0.0117(10) -0.0148(11)
N3 0.0523(13) 0.0473(13) 0.0510(13) -0.0030(10) 0.0147(10) -0.0108(11)
C7 0.0525(16) 0.0541(16) 0.0406(14) 0.0069(12) 0.0067(12) -0.0070(13)
C1 0.0594(18) 0.074(2) 0.0487(16) 0.0100(15) 0.0176(14) -0.0070(16)
C3 0.0548(18) 0.080(2) 0.0600(18) 0.0203(17) 0.0094(14) -0.0178(16)
C4 0.0648(19) 0.067(2) 0.0598(18) 0.0082(15) 0.0040(15) -0.0298(16)
C5 0.0683(19) 0.0530(17) 0.0514(16) -0.0054(13) 0.0149(14) -0.0192(15)
C6 0.0514(16) 0.0476(15) 0.0462(14) 0.0042(12) 0.0089(12) -0.0097(12)
C2 0.0440(14) 0.0540(16) 0.0425(13) 0.0072(12) 0.0059(11) -0.0046(12)
C8 0.0529(16) 0.0470(15) 0.0418(13) -0.0039(11) 0.0098(11) -0.0144(12)
C9 0.0478(14) 0.0371(13) 0.0378(12) -0.0009(10) 0.0045(10) -0.0026(11)
C10 0.0593(17) 0.0472(15) 0.0445(14) -0.0009(12) 0.0097(12) -0.0081(13)
C11 0.0701(19) 0.0576(17) 0.0398(14) -0.0013(12) 0.0153(13) 0.0003(15)
C12 0.077(2) 0.0539(17) 0.0409(14) -0.0119(13) 0.0070(14) -0.0047(15)
C13 0.0663(18) 0.0464(15) 0.0469(15) -0.0100(12) 0.0062(13) -0.0127(14)
C14 0.0498(15) 0.0381(13) 0.0399(13) -0.0020(10) 0.0058(11) -0.0043(11)
C15 0.0494(16) 0.0490(16) 0.0499(15) -0.0028(12) 0.0121(12) -0.0084(12)
C16 0.0611(19) 0.0545(18) 0.072(2) 0.0040(15) 0.0043(16) -0.0017(15)
C17 0.0536(19) 0.087(3) 0.085(2) 0.007(2) -0.0042(17) -0.0011(18)
C18 0.056(2) 0.084(3) 0.088(3) -0.001(2) -0.0010(18) -0.0250(19)
C19 0.068(2) 0.0551(19) 0.108(3) 0.0014(19) 0.000(2) -0.0177(17)
C20 0.0534(17) 0.0521(17) 0.078(2) 0.0033(15) 0.0016(15) -0.0083(14)
C21 0.0521(16) 0.0587(17) 0.0429(14) -0.0028(12) 0.0065(12) -0.0243(14)
C22 0.067(2) 0.082(2) 0.0472(16) -0.0002(16) 0.0132(14) -0.0320(18)
C23 0.081(3) 0.105(3) 0.0502(18) 0.0211(19) -0.0064(18) -0.040(2)
C24 0.065(2) 0.087(3) 0.081(3) 0.030(2) -0.0141(19) -0.027(2)
C25 0.061(2) 0.072(2) 0.080(2) 0.0086(18) -0.0007(17) -0.0108(17)
C27 0.0597(18) 0.0665(19) 0.0484(16) 0.0027(14) 0.0002(14) -0.0087(16)

loop_
_atom_type_symbol
_atom_type_description
_atom_type_scat_dispersion_real
_atom_type_scat_dispersion_imag
_atom_type_scat_source
C C 0.0033 0.0016 'International Tables Vol C Tables 4.2.6.8 and 6.1.1.4'
H H 0.0000 0.0000 'International Tables Vol C Tables 4.2.6.8 and 6.1.1.4'
N N 0.0061 0.0033 'International Tables Vol C Tables 4.2.6.8 and 6.1.1.4'
P P 0.1023 0.0942 'International Tables Vol C Tables 4.2.6.8 and 6.1.1.4'
S S 0.1246 0.1234 'International Tables Vol C Tables 4.2.6.8 and 6.1.1.4'

loop_
_geom_angle_atom_site_label_1
_geom_angle_atom_site_label_2
_geom_angle_atom_site_label_3
_geom_angle
_geom_angle_site_symmetry_1
_geom_angle_site_symmetry_3
_geom_angle_publ_flag
C7 S1 C2 88.52(13) . . ?
C15 P1 C14 101.22(12) . . ?
C15 P1 C21 103.97(13) . . ?
C21 P1 C14 101.18(12) . . ?
C8 N1 N2 119.0(2) . . ?
N1 N2 H2 123.9 . . ?
C2 N2 N1 112.2(2) . . ?
C2 N2 H2 123.9 . . ?
C2 N3 C6 111.6(2) . . ?
C1 C7 S1 128.1(2) . . ?
C6 C7 S1 110.6(2) . . ?
C6 C7 C1 121.3(3) . . ?
C7 C1 H1 121.0 . . ?
C3 C1 C7 118.1(3) . . ?
C3 C1 H1 121.0 . . ?
C1 C3 H3 119.6 . . ?
C1 C3 C4 120.8(3) . . ?
C4 C3 H3 119.6 . . ?
C3 C4 H4 119.3 . . ?
C3 C4 C5 121.3(3) . . ?
C5 C4 H4 119.3 . . ?
C4 C5 H5 120.8 . . ?
C6 C5 C4 118.4(3) . . ?
C6 C5 H5 120.8 . . ?
C7 C6 N3 114.0(2) . . ?
C5 C6 N3 125.9(3) . . ?
C5 C6 C7 120.0(3) . . ?
N2 C2 S1 119.6(2) . . ?
N3 C2 S1 115.2(2) . . ?
N3 C2 N2 125.2(3) . . ?
N1 C8 H8 120.2 . . ?
N1 C8 C9 119.5(2) . . ?
C9 C8 H8 120.2 . . ?
C10 C9 C8 118.5(2) . . ?
C10 C9 C14 119.6(2) . . ?
C14 C9 C8 121.9(2) . . ?
C9 C10 H10 119.5 . . ?
C11 C10 C9 120.9(3) . . ?
C11 C10 H10 119.5 . . ?
C10 C11 H11 120.1 . . ?
C12 C11 C10 119.8(3) . . ?
C12 C11 H11 120.1 . . ?
C11 C12 H12 119.9 . . ?
C11 C12 C13 120.2(3) . . ?
C13 C12 H12 119.9 . . ?
C12 C13 H13 119.3 . . ?
C12 C13 C14 121.5(3) . . ?
C14 C13 H13 119.3 . . ?
C9 C14 P1 119.04(18) . . ?
C13 C14 P1 123.0(2) . . ?
C13 C14 C9 118.0(2) . . ?
C16 C15 P1 117.0(2) . . ?
C20 C15 P1 125.3(2) . . ?
C20 C15 C16 117.7(3) . . ?
C15 C16 H16 119.5 . . ?
C17 C16 C15 121.1(3) . . ?
C17 C16 H16 119.5 . . ?
C16 C17 H17 120.0 . . ?
C18 C17 C16 120.1(3) . . ?
C18 C17 H17 120.0 . . ?
C17 C18 H18 120.1 . . ?
C19 C18 C17 119.9(3) . . ?
C19 C18 H18 120.1 . . ?
C18 C19 H19 119.7 . . ?
C18 C19 C20 120.6(3) . . ?
C20 C19 H19 119.7 . . ?
C15 C20 C19 120.6(3) . . ?
C15 C20 H20 119.7 . . ?
C19 C20 H20 119.7 . . ?
C22 C21 P1 117.6(3) . . ?
C27 C21 P1 124.7(2) . . ?
C27 C21 C22 117.7(3) . . ?
C21 C22 H22 119.7 . . ?
C23 C22 C21 120.7(4) . . ?
C23 C22 H22 119.7 . . ?
C22 C23 H23 119.7 . . ?
C24 C23 C22 120.6(3) . . ?
C24 C23 H23 119.7 . . ?
C23 C24 H24 120.0 . . ?
C23 C24 C25 119.9(4) . . ?
C25 C24 H24 120.0 . . ?
C24 C25 H25 120.1 . . ?
C27 C25 C24 119.8(4) . . ?
C27 C25 H25 120.1 . . ?
C21 C27 H27 119.4 . . ?
C25 C27 C21 121.2(3) . . ?
C25 C27 H27 119.4 . . ?

loop_
_geom_bond_atom_site_label_1
_geom_bond_atom_site_label_2
_geom_bond_distance
_geom_bond_site_symmetry_2
_geom_bond_publ_flag
S1 C7 1.741(3) . ?
S1 C2 1.764(3) . ?
P1 C14 1.841(3) . ?
P1 C15 1.827(3) . ?
P1 C21 1.827(3) . ?
N1 N2 1.373(3) . ?
N1 C8 1.262(3) . ?
N2 H2 0.8600 . ?
N2 C2 1.334(3) . ?
N3 C6 1.405(3) . ?
N3 C2 1.292(3) . ?
C7 C1 1.392(4) . ?
C7 C6 1.384(4) . ?
C1 H1 0.9300 . ?
C1 C3 1.373(4) . ?
C3 H3 0.9300 . ?
C3 C4 1.375(5) . ?
C4 H4 0.9300 . ?
C4 C5 1.384(4) . ?
C5 H5 0.9300 . ?
C5 C6 1.383(4) . ?
C8 H8 0.9300 . ?
C8 C9 1.464(3) . ?
C9 C10 1.398(3) . ?
C9 C14 1.398(3) . ?
C10 H10 0.9300 . ?
C10 C11 1.371(4) . ?
C11 H11 0.9300 . ?
C11 C12 1.371(4) . ?
C12 H12 0.9300 . ?
C12 C13 1.373(4) . ?
C13 H13 0.9300 . ?
C13 C14 1.398(3) . ?
C15 C16 1.394(4) . ?
C15 C20 1.379(4) . ?
C16 H16 0.9300 . ?
C16 C17 1.375(4) . ?
C17 H17 0.9300 . ?
C17 C18 1.365(5) . ?
C18 H18 0.9300 . ?
C18 C19 1.360(5) . ?
C19 H19 0.9300 . ?
C19 C20 1.384(4) . ?
C20 H20 0.9300 . ?
C21 C22 1.396(4) . ?
C21 C27 1.388(4) . ?
C22 H22 0.9300 . ?
C22 C23 1.378(5) . ?
C23 H23 0.9300 . ?
C23 C24 1.358(6) . ?
C24 H24 0.9300 . ?
C24 C25 1.384(5) . ?
C25 H25 0.9300 . ?
C25 C27 1.374(4) . ?
C27 H27 0.9300 . ?

loop_
_geom_torsion_atom_site_label_1
_geom_torsion_atom_site_label_2
_geom_torsion_atom_site_label_3
_geom_torsion_atom_site_label_4
_geom_torsion
_geom_torsion_site_symmetry_1
_geom_torsion_site_symmetry_2
_geom_torsion_site_symmetry_3
_geom_torsion_site_symmetry_4
_geom_torsion_publ_flag
S1 C7 C1 C3 -178.1(2) . . . . ?
S1 C7 C6 N3 0.8(3) . . . . ?
S1 C7 C6 C5 -179.7(2) . . . . ?
P1 C15 C16 C17 179.0(3) . . . . ?
P1 C15 C20 C19 -179.0(3) . . . . ?
P1 C21 C22 C23 179.8(2) . . . . ?
P1 C21 C27 C25 -179.7(2) . . . . ?
N1 N2 C2 S1 -5.5(3) . . . . ?
N1 N2 C2 N3 174.8(3) . . . . ?
N1 C8 C9 C10 -18.0(4) . . . . ?
N1 C8 C9 C14 163.0(3) . . . . ?
N2 N1 C8 C9 174.5(2) . . . . ?
C7 S1 C2 N2 -178.0(2) . . . . ?
C7 S1 C2 N3 1.6(2) . . . . ?
C7 C1 C3 C4 -1.1(5) . . . . ?
C1 C7 C6 N3 -177.5(3) . . . . ?
C1 C7 C6 C5 2.0(4) . . . . ?
C1 C3 C4 C5 0.5(5) . . . . ?
C3 C4 C5 C6 1.3(5) . . . . ?
C4 C5 C6 N3 176.9(3) . . . . ?
C4 C5 C6 C7 -2.5(4) . . . . ?
C6 N3 C2 S1 -1.5(3) . . . . ?
C6 N3 C2 N2 178.2(3) . . . . ?
C6 C7 C1 C3 -0.1(4) . . . . ?
C2 S1 C7 C1 176.9(3) . . . . ?
C2 S1 C7 C6 -1.3(2) . . . . ?
C2 N3 C6 C7 0.4(3) . . . . ?
C2 N3 C6 C5 -179.0(3) . . . . ?
C8 N1 N2 C2 -179.8(2) . . . . ?
C8 C9 C10 C11 -178.9(3) . . . . ?
C8 C9 C14 P1 -1.0(3) . . . . ?
C8 C9 C14 C13 178.6(3) . . . . ?
C9 C10 C11 C12 0.2(4) . . . . ?
C10 C9 C14 P1 180.0(2) . . . . ?
C10 C9 C14 C13 -0.4(4) . . . . ?
C10 C11 C12 C13 -0.2(5) . . . . ?
C11 C12 C13 C14 -0.1(5) . . . . ?
C12 C13 C14 P1 180.0(2) . . . . ?
C12 C13 C14 C9 0.4(4) . . . . ?
C14 P1 C15 C16 -83.0(2) . . . . ?
C14 P1 C15 C20 97.7(3) . . . . ?
C14 P1 C21 C22 153.9(2) . . . . ?
C14 P1 C21 C27 -25.1(3) . . . . ?
C14 C9 C10 C11 0.1(4) . . . . ?
C15 P1 C14 C9 172.2(2) . . . . ?
C15 P1 C14 C13 -7.4(3) . . . . ?
C15 P1 C21 C22 -101.4(2) . . . . ?
C15 P1 C21 C27 79.6(3) . . . . ?
C15 C16 C17 C18 0.1(6) . . . . ?
C16 C15 C20 C19 1.6(5) . . . . ?
C16 C17 C18 C19 1.3(6) . . . . ?
C17 C18 C19 C20 -1.3(6) . . . . ?
C18 C19 C20 C15 -0.2(6) . . . . ?
C20 C15 C16 C17 -1.6(5) . . . . ?
C21 P1 C14 C9 -80.9(2) . . . . ?
C21 P1 C14 C13 99.5(2) . . . . ?
C21 P1 C15 C16 172.4(2) . . . . ?
C21 P1 C15 C20 -7.0(3) . . . . ?
C21 C22 C23 C24 -0.3(5) . . . . ?
C22 C21 C27 C25 1.4(4) . . . . ?
C22 C23 C24 C25 1.5(5) . . . . ?
C23 C24 C25 C27 -1.2(5) . . . . ?
C24 C25 C27 C21 -0.2(5) . . . . ?
C27 C21 C22 C23 -1.1(4) . . . . ?
